data_7202304
loop_
_publ_author_name
'Adams, Christopher J.'
'Kurawa, Mukhtar A.'
'Lusi, Matteo'
'Orpen, A. Guy'

_publ_section_title
;
 Solid state synthesis of coordination compounds from basic metal salts
;
_journal_issue 12
_journal_name_full CrystEngComm
_journal_page_first 1790
_journal_paper_doi 10.1039/b809950b
_journal_volume 10
_journal_year 2008
_chemical_formula_sum 'C6 H10 Cl4 N4 Zn'
_chemical_formula_weight 345.35
_chemical_name_systematic
;
?
;
_space_group_IT_number 15
_symmetry_cell_setting monoclinic
_symmetry_space_group_name_Hall '-C 2yc'
_symmetry_space_group_name_H-M 'C 1 2/c 1'
_atom_sites_solution_hydrogens geom
_atom_sites_solution_primary direct
_atom_sites_solution_secondary difmap
_audit_creation_method SHELXL-97
_cell_angle_alpha 90.00
_cell_angle_beta 92.705(2)
_cell_angle_gamma 90.00
_cell_formula_units_Z 4
_cell_length_a 7.8266(2)
_cell_length_b 13.4366(4)
_cell_length_c 12.8885(3)
_cell_measurement_reflns_used 6997
_cell_measurement_temperature 298(2)
_cell_measurement_theta_max 27.48
_cell_measurement_theta_min 2.91
_cell_volume 1353.88(6)
_computing_cell_refinement
;
'DENZO (Otwinowski & Minor, 1997) & COLLECT (Hooft, R.W.W., 1998)'
;
_computing_data_collection 'COLLECT (Hooft, R.W.W., 1998)'
_computing_data_reduction
;
'DENZO (Otwinowski & Minor, 1997) & COLLECT (Hooft, R.W.W., 1998)'
;
_computing_molecular_graphics 'SHELXTL (Bruker, 2001)'
_computing_publication_material 'SHELXTL (Bruker, 2001)'
_computing_structure_refinement 'SHELXL-97 (Sheldrick, 1997)'
_computing_structure_solution 'SHELXS-97 (Sheldrick, 1990)'
_diffrn_ambient_temperature 298(2)
_diffrn_measured_fraction_theta_full 0.996
_diffrn_measured_fraction_theta_max 0.996
_diffrn_measurement_device_type
;
'Bruker-Nonius Roper CCD camera on \k-goniostat'
;
_diffrn_measurement_method '\f & \w scans'
_diffrn_radiation_monochromator graphite
_diffrn_radiation_source 'fine-focus sealed tube'
_diffrn_radiation_type MoK\a
_diffrn_radiation_wavelength 0.71073
_diffrn_reflns_av_R_equivalents 0.0451
_diffrn_reflns_av_sigmaI/netI 0.0244
_diffrn_reflns_limit_h_max 10
_diffrn_reflns_limit_h_min -10
_diffrn_reflns_limit_k_max 17
_diffrn_reflns_limit_k_min -17
_diffrn_reflns_limit_l_max 16
_diffrn_reflns_limit_l_min -16
_diffrn_reflns_number 12666
_diffrn_reflns_theta_full 27.56
_diffrn_reflns_theta_max 27.56
_diffrn_reflns_theta_min 3.01
_diffrn_standards_decay_% 0
_exptl_absorpt_coefficient_mu 2.578
_exptl_absorpt_correction_T_max 0.3952
_exptl_absorpt_correction_T_min 0.2973
_exptl_absorpt_correction_type multi-scan
_exptl_absorpt_process_details sadabs
_exptl_crystal_colour Colourless
_exptl_crystal_density_diffrn 1.694
_exptl_crystal_density_meas ?
_exptl_crystal_density_method .
_exptl_crystal_description Block
_exptl_crystal_F_000 688
_exptl_crystal_size_max 0.66
_exptl_crystal_size_mid 0.50
_exptl_crystal_size_min 0.36
_refine_diff_density_max 0.737
_refine_diff_density_min -1.025
_refine_diff_density_rms 0.286
_refine_ls_extinction_coef 0.061(4)
_refine_ls_extinction_expression Fc^*^=kFc[1+0.001xFc^2^\l^3^/sin(2\q)]^-1/4^
_refine_ls_extinction_method SHELXL
_refine_ls_goodness_of_fit_ref 1.179
_refine_ls_hydrogen_treatment constr
_refine_ls_matrix_type full
_refine_ls_number_parameters 71
_refine_ls_number_reflns 1562
_refine_ls_number_restraints 0
_refine_ls_restrained_S_all 1.179
_refine_ls_R_factor_all 0.0649
_refine_ls_R_factor_gt 0.0568
_refine_ls_shift/su_max 0.000
_refine_ls_shift/su_mean 0.000
_refine_ls_structure_factor_coef Fsqd
_refine_ls_weighting_details 'calc w=1/[\s^2^(Fo^2^)+(0.0869P)^2^+0.4846P] where P=(Fo^2^+2Fc^2^)/3'
_refine_ls_weighting_scheme calc
_refine_ls_wR_factor_gt 0.1384
_refine_ls_wR_factor_ref 0.1448
_reflns_number_gt 1294
_reflns_number_total 1562
_reflns_threshold_expression >2sigma(I)
_cod_data_source_file b809950b.txt
_cod_data_source_block 2RT
_cod_depositor_comments
;
The following automatic conversions were performed:
'_symmetry_cell_setting' value 'Monoclinic' changed to 'monoclinic'
according to '/home/saulius/struct/CIF-dictionaries/cif_core.dic'
dictionary named 'cif_core.dic' version 2.4.1 from 2010-06-29.

Automatic conversion script
Id: cif_fix_enum 1527 2010-12-29 10:47:43Z saulius 
;
_cod_original_sg_symbol_H-M C2/c
_cod_database_code 7202304

loop_
_symmetry_equiv_pos_as_xyz
'x, y, z'
'-x, y, -z+1/2'
'x+1/2, y+1/2, z'
'-x+1/2, y+1/2, -z+1/2'
'-x, -y, -z'
'x, -y, z-1/2'
'-x+1/2, -y+1/2, -z'
'x+1/2, -y+1/2, z-1/2'

loop_
_atom_site_label
_atom_site_type_symbol
_atom_site_fract_x
_atom_site_fract_y
_atom_site_fract_z
_atom_site_U_iso_or_equiv
_atom_site_adp_type
_atom_site_occupancy
_atom_site_symmetry_multiplicity
_atom_site_calc_flag
_atom_site_refinement_flags
_atom_site_disorder_assembly
_atom_site_disorder_group
Zn1 Zn 0.0000 0.00901(4) 0.2500 0.0556(3) Uani 1 2 d S . .
Cl1 Cl 0.20672(13) 0.10951(8) 0.19032(9) 0.0807(4) Uani 1 1 d . . .
Cl2 Cl -0.12754(14) -0.08715(8) 0.12542(9) 0.0834(4) Uani 1 1 d . . .
N1 N 0.3213(5) 0.0865(3) 0.5318(4) 0.0986(13) Uani 1 1 d . C .
H1A H 0.2585 0.0342 0.5359 0.118 Uiso 1 1 calc R . .
C1 C 0.3851(6) 0.1182(4) 0.4492(4) 0.0838(11) Uani 1 1 d . . .
H1B H 0.3710 0.0907 0.3831 0.101 Uiso 1 1 calc R A 1
C2 C 0.3644(8) 0.1442(5) 0.6085(4) 0.1077(16) Uani 1 1 d . . .
H2B H 0.3300 0.1370 0.6763 0.129 Uiso 1 1 calc R B 1
N2 N 0.4779(5) 0.2001(4) 0.4765(6) 0.118(3) Uani 0.93(6) 1 d P C 1
H2A H 0.5360 0.2367 0.4363 0.141 Uiso 0.93(6) 1 calc PR C 1
C3 C 0.4611(6) 0.2122(4) 0.5768(6) 0.096(2) Uani 0.93(6) 1 d P C 1
H3A H 0.5117 0.2622 0.6175 0.116 Uiso 0.93(6) 1 calc PR C 1
C3' C 0.4779(5) 0.2001(4) 0.4765(6) 0.118(3) Uani 0.07(6) 1 d P C 2
H3A' H 0.5407 0.2397 0.4330 0.141 Uiso 0.07(6) 1 calc PR C 2
N2' N 0.4611(6) 0.2122(4) 0.5768(6) 0.096(2) Uani 0.07(6) 1 d P C 2
H2A' H 0.5079 0.2584 0.6144 0.116 Uiso 0.07(6) 1 calc PR C 2

loop_
_atom_site_aniso_label
_atom_site_aniso_U_11
_atom_site_aniso_U_22
_atom_site_aniso_U_33
_atom_site_aniso_U_23
_atom_site_aniso_U_13
_atom_site_aniso_U_12
Zn1 0.0558(4) 0.0519(4) 0.0599(4) 0.000 0.0106(2) 0.000
Cl1 0.0746(6) 0.0771(7) 0.0923(7) 0.0138(5) 0.0243(5) -0.0124(4)
Cl2 0.0817(7) 0.0723(7) 0.0948(7) -0.0254(5) -0.0103(5) 0.0070(5)
N1 0.082(2) 0.075(2) 0.139(4) 0.017(2) 0.005(2) -0.0135(19)
C1 0.078(3) 0.088(3) 0.086(3) -0.010(2) 0.009(2) 0.012(2)
C2 0.104(4) 0.133(5) 0.086(3) 0.001(3) 0.000(3) -0.010(3)
N2 0.073(2) 0.103(4) 0.182(6) 0.052(4) 0.045(3) 0.003(2)
C3 0.064(2) 0.075(3) 0.148(6) -0.030(3) -0.017(3) -0.001(2)
C3' 0.073(2) 0.103(4) 0.182(6) 0.052(4) 0.045(3) 0.003(2)
N2' 0.064(2) 0.075(3) 0.148(6) -0.030(3) -0.017(3) -0.001(2)

loop_
_atom_type_symbol
_atom_type_description
_atom_type_scat_dispersion_real
_atom_type_scat_dispersion_imag
_atom_type_scat_source
C C 0.0033 0.0016 'International Tables Vol C Tables 4.2.6.8 and 6.1.1.4'
H H 0.0000 0.0000 'International Tables Vol C Tables 4.2.6.8 and 6.1.1.4'
N N 0.0061 0.0033 'International Tables Vol C Tables 4.2.6.8 and 6.1.1.4'
Cl Cl 0.1484 0.1585 'International Tables Vol C Tables 4.2.6.8 and 6.1.1.4'
Zn Zn 0.2839 1.4301 'International Tables Vol C Tables 4.2.6.8 and 6.1.1.4'

loop_
_geom_angle_atom_site_label_1
_geom_angle_atom_site_label_2
_geom_angle_atom_site_label_3
_geom_angle
_geom_angle_site_symmetry_1
_geom_angle_site_symmetry_3
_geom_angle_publ_flag
Cl2 Zn1 Cl2 110.15(6) . 2 ?
Cl2 Zn1 Cl1 113.46(4) . . ?
Cl2 Zn1 Cl1 106.46(4) 2 . ?
Cl2 Zn1 Cl1 106.46(4) . 2 ?
Cl2 Zn1 Cl1 113.45(4) 2 2 ?
Cl1 Zn1 Cl1 106.97(6) . 2 ?
C1 N1 C2 110.0(5) . . ?
C1 N1 H1A 125.0 . . ?
C2 N1 H1A 125.0 . . ?
N1 C1 N2 106.4(5) . . ?
N1 C1 H1B 126.8 . . ?
N2 C1 H1B 126.8 . . ?
C3 C2 N1 108.9(5) . . ?
C3 C2 H2B 125.5 . . ?
N1 C2 H2B 125.5 . . ?
C3 N2 C1 106.1(4) . . ?
C3 N2 H2A 126.9 . . ?
C1 N2 H2A 126.9 . . ?
C2 C3 N2 108.5(5) . . ?
C2 C3 H3A 125.7 . . ?
N2 C3 H3A 125.7 . . ?

loop_
_geom_bond_atom_site_label_1
_geom_bond_atom_site_label_2
_geom_bond_distance
_geom_bond_site_symmetry_2
_geom_bond_publ_flag
Zn1 Cl2 2.2567(10) . ?
Zn1 Cl2 2.2567(10) 2 ?
Zn1 Cl1 2.2694(9) . ?
Zn1 Cl1 2.2694(9) 2 ?
N1 C1 1.271(7) . ?
N1 C2 1.289(8) . ?
N1 H1A 0.8600 . ?
C1 N2 1.355(8) . ?
C1 H1B 0.9300 . ?
C2 C3 1.267(8) . ?
C2 H2B 0.9300 . ?
N2 C3 1.315(8) . ?
N2 H2A 0.8600 . ?
C3 H3A 0.9300 . ?

loop_
_geom_torsion_atom_site_label_1
_geom_torsion_atom_site_label_2
_geom_torsion_atom_site_label_3
_geom_torsion_atom_site_label_4
_geom_torsion
_geom_torsion_site_symmetry_1
_geom_torsion_site_symmetry_2
_geom_torsion_site_symmetry_3
_geom_torsion_site_symmetry_4
_geom_torsion_publ_flag
C2 N1 C1 N2 1.5(6) . . . . ?
C1 N1 C2 C3 -2.0(7) . . . . ?
N1 C1 N2 C3 -0.5(6) . . . . ?
N1 C2 C3 N2 1.6(7) . . . . ?
C1 N2 C3 C2 -0.7(6) . . . . ?
